data_2008133
loop_
_publ_author_name
'Fratzky, Dietmar'
'Worzala, Horst'
'Goetze, Thomas'
'Meisel, Manfred'

_publ_section_title
;
 NH~4~VO(NH~3~)PO~4~
;
_journal_issue 2
_journal_name_full 'Acta Crystallographica Section C'
_journal_page_first 156
_journal_page_last 157
_journal_paper_doi 10.1107/S0108270198011123
_journal_volume 55
_journal_year 1999
_chemical_formula_iupac 'N H4 V O (N H3) P O4'
_chemical_formula_moiety 'H3NO5PV, H4N'
_chemical_formula_sum 'H7 N2 O5 P V'
_chemical_formula_weight 196.99
_chemical_name_common ' ammonium oxovanadium(IV) phosphate ammonia'
_chemical_name_systematic
;
ammonium oxovanadium(IV) phosphate ammonia
;
_space_group_IT_number 4
_symmetry_cell_setting monoclinic
_symmetry_space_group_name_Hall 'P 2yb'
_symmetry_space_group_name_H-M 'P 1 21 1'
_cell_angle_alpha 90.00
_cell_angle_beta 91.11(3)
_cell_angle_gamma 90.00
_cell_formula_units_Z 2
_cell_length_a 6.7770(10)
_cell_length_b 4.9150(10)
_cell_length_c 8.455(2)
_cell_measurement_reflns_used 25
_cell_measurement_temperature 293(2)
_cell_measurement_theta_max 18
_cell_measurement_theta_min 10
_cell_volume 281.57(10)
_computing_cell_refinement 'CAD-4 Software'
_computing_data_collection 'CAD-4 Software (Enraf-Nonius, 1989)'
_computing_data_reduction 'CORINC (Schollmeyr, 1992)'
_computing_molecular_graphics 'DIAMOND (Bergerhoff & Bernd, 1996)'
_computing_publication_material SHELXL97
_computing_structure_refinement 'SHELXL97 (Sheldrick, 1997a)'
_computing_structure_solution 'SHELXS97 (Sheldrick, 1997b)'
_diffrn_ambient_temperature 293(2)
_diffrn_measured_fraction_theta_full 1.000
_diffrn_measured_fraction_theta_max 1.000
_diffrn_measurement_device_type 'Nonius CAD-4'
_diffrn_measurement_method \q/2\q
_diffrn_radiation_monochromator graphite
_diffrn_radiation_source 'fine-focus sealed tube'
_diffrn_radiation_type MoK\a
_diffrn_radiation_wavelength 0.71073
_diffrn_reflns_av_R_equivalents 0.027
_diffrn_reflns_av_sigmaI/netI 0.0562
_diffrn_reflns_limit_h_max 9
_diffrn_reflns_limit_h_min 0
_diffrn_reflns_limit_k_max 6
_diffrn_reflns_limit_k_min -6
_diffrn_reflns_limit_l_max 11
_diffrn_reflns_limit_l_min -11
_diffrn_reflns_number 1765
_diffrn_reflns_theta_full 29.96
_diffrn_reflns_theta_max 29.96
_diffrn_reflns_theta_min 2.41
_diffrn_standards_decay_% 0
_diffrn_standards_interval_count 100
_diffrn_standards_interval_time 60
_diffrn_standards_number 3
_exptl_absorpt_coefficient_mu 2.000
_exptl_absorpt_correction_T_max 0.832
_exptl_absorpt_correction_T_min 0.887
_exptl_absorpt_correction_type '\y scan'
_exptl_absorpt_process_details '(CORINC; Schollmeyr, 1992)'
_exptl_crystal_colour 'light blue'
_exptl_crystal_density_diffrn 2.323
_exptl_crystal_density_method 'not measured'
_exptl_crystal_description needle
_exptl_crystal_F_000 198
_exptl_crystal_size_max 0.30
_exptl_crystal_size_mid 0.07
_exptl_crystal_size_min 0.06
_refine_diff_density_max 0.481
_refine_diff_density_min -0.365
_refine_ls_abs_structure_details 'Flack (1983)'
_refine_ls_abs_structure_Flack -0.05(3)
_refine_ls_extinction_method none
_refine_ls_goodness_of_fit_ref 1.035
_refine_ls_hydrogen_treatment refxyz
_refine_ls_matrix_type full
_refine_ls_number_parameters 110
_refine_ls_number_reflns 1646
_refine_ls_number_restraints 1
_refine_ls_restrained_S_all 1.035
_refine_ls_R_factor_all 0.050
_refine_ls_R_factor_gt 0.034
_refine_ls_shift/su_max 0.020
_refine_ls_shift/su_mean 0.003
_refine_ls_structure_factor_coef Fsqd
_refine_ls_weighting_details 'w = 1/[\s^2^(Fo^2^)+(0.0367P)^2^+0.7939P] where P=(Fo^2^+2Fc^2^)/3'
_refine_ls_weighting_scheme calc
_refine_ls_wR_factor_ref 0.070
_reflns_number_gt 1426
_reflns_number_total 1646
_reflns_threshold_expression I>2\s(I)
_cod_data_source_file br1216.cif
_cod_data_source_block nvpo6
_cod_depositor_comments
;
The following automatic conversions were performed:

'_refine_ls_weighting_scheme' value 'calc w =
1/[\s^2^(Fo^2^)+(0.0367P)^2^+0.7939P] where P=(Fo^2^+2Fc^2^)/3' was
changed to 'calc'. New tag '_refine_ls_weighting_details' was
created. The value of the new tag was set to 'w =
1/[\s^2^(Fo^2^)+(0.0367P)^2^+0.7939P] where P=(Fo^2^+2Fc^2^)/3'.

Automatic conversion script
Id: cif_fix_values 3143 2015-03-26 13:38:13Z robertas 
;
_cod_original_sg_symbol_Hall 'P 2y1'
_cod_original_sg_symbol_H-M 'P 21'
_cod_database_code 2008133

loop_
_symmetry_equiv_pos_as_xyz
'x, y, z'
'-x, y+1/2, -z'

loop_
_atom_site_label
_atom_site_fract_x
_atom_site_fract_y
_atom_site_fract_z
_atom_site_U_iso_or_equiv
_atom_site_adp_type
_atom_site_calc_flag
_atom_site_refinement_flags
_atom_site_occupancy
_atom_site_disorder_assembly
_atom_site_disorder_group
_atom_site_type_symbol
V1 0.35943(9) 0.65672(11) 0.65971(7) 0.01149(14) Uani d . 1 . . V
P1 0.63284(13) 1.20466(16) 0.72266(10) 0.00997(19) Uani d . 1 . . P
O1 0.5806(4) 0.9019(6) 0.7219(3) 0.0143(5) Uani d . 1 . . O
O2 0.4731(4) 0.3768(5) 0.8053(3) 0.0151(6) Uani d . 1 . . O
O3 0.3734(4) 0.8256(6) 0.4486(3) 0.0172(6) Uani d . 1 . . O
O4 0.1826(4) 0.7966(6) 0.7526(4) 0.0222(6) Uani d . 1 . . O
O5 0.8336(4) 1.2412(6) 0.8009(3) 0.0174(6) Uani d . 1 . . O
N1 0.1674(6) 0.3495(8) 0.5622(5) 0.0174(7) Uani d . 1 . . N
N2 0.1776(5) 0.2194(7) 1.0118(4) 0.0173(7) Uani d . 1 . . N
H1 0.109(11) 0.289(17) 0.627(9) 0.06(3) Uiso d . 1 . . H
H2 0.235(8) 0.217(15) 0.520(6) 0.037(16) Uiso d . 1 . . H
H3 0.099(7) 0.421(10) 0.500(6) 0.008(11) Uiso d . 1 . . H
H4 0.169(11) 0.057(17) 1.052(8) 0.06(2) Uiso d . 1 . . H
H5 0.079(8) 0.242(12) 0.951(6) 0.025(14) Uiso d . 1 . . H
H6 0.170(9) 0.371(14) 1.079(7) 0.039(17) Uiso d . 1 . . H
H7 0.284(9) 0.255(12) 0.956(7) 0.033(16) Uiso d . 1 . . H

loop_
_atom_site_aniso_label
_atom_site_aniso_U_11
_atom_site_aniso_U_22
_atom_site_aniso_U_33
_atom_site_aniso_U_12
_atom_site_aniso_U_13
_atom_site_aniso_U_23
V1 0.0138(3) 0.0100(3) 0.0106(2) 0.0003(3) -0.00080(19) 0.0002(3)
P1 0.0113(4) 0.0100(5) 0.0085(4) -0.0011(3) -0.0022(3) 0.0002(3)
O1 0.0190(14) 0.0111(12) 0.0126(12) -0.0050(10) -0.0056(10) 0.0003(10)
O2 0.0169(14) 0.0133(14) 0.0153(13) 0.0027(10) -0.0004(11) 0.0020(11)
O3 0.0256(15) 0.0135(13) 0.0122(13) 0.0032(11) -0.0039(11) -0.0005(10)
O4 0.0213(14) 0.0224(15) 0.0231(15) 0.0037(12) 0.0039(12) -0.0025(11)
O5 0.0149(12) 0.0192(14) 0.0179(13) -0.0013(10) -0.0054(10) 0.0001(10)
N1 0.0151(17) 0.0158(17) 0.0211(18) -0.0006(13) -0.0042(15) -0.0004(14)
N2 0.0184(16) 0.0169(19) 0.0164(15) -0.0017(13) -0.0048(13) 0.0005(13)

loop_
_atom_type_symbol
_atom_type_description
_atom_type_scat_dispersion_real
_atom_type_scat_dispersion_imag
_atom_type_scat_source
N N 0.0061 0.0033 'International Tables Vol C Tables 4.2.6.8 and 6.1.1.4'
H H 0.0000 0.0000 'International Tables Vol C Tables 4.2.6.8 and 6.1.1.4'
O O 0.0106 0.0060 'International Tables Vol C Tables 4.2.6.8 and 6.1.1.4'
P P 0.1023 0.0942 'International Tables Vol C Tables 4.2.6.8 and 6.1.1.4'
V V 0.3005 0.5294 'International Tables Vol C Tables 4.2.6.8 and 6.1.1.4'

loop_
_geom_angle_atom_site_label_1
_geom_angle_atom_site_label_2
_geom_angle_atom_site_label_3
_geom_angle_site_symmetry_1
_geom_angle_site_symmetry_3
_geom_angle
O4 V1 O3 . . 108.22(14)
O4 V1 O1 . . 100.24(14)
O3 V1 O1 . . 86.27(12)
O4 V1 O2 . . 106.13(14)
O3 V1 O2 . . 145.64(12)
O1 V1 O2 . . 88.55(11)
O4 V1 N1 . . 92.10(16)
O3 V1 N1 . . 89.30(14)
O1 V1 N1 . . 167.64(14)
O2 V1 N1 . . 88.61(13)
O5 P1 O1 . . 108.88(15)
O5 P1 O2 . 1_565 111.61(16)
O1 P1 O2 . 1_565 111.66(16)
O5 P1 O3 . 2_656 111.57(16)
O1 P1 O3 . 2_656 111.32(15)
O2 P1 O3 1_565 2_656 101.70(15)
P1 O1 V1 . . 139.89(18)
P1 O2 V1 1_545 . 111.33(15)
P1 O3 V1 2_646 . 132.56(17)
V1 N1 H1 . . 109(6)
V1 N1 H2 . . 111(4)
H1 N1 H2 . . 107(7)
V1 N1 H3 . . 107(4)
H1 N1 H3 . . 111(6)
H2 N1 H3 . . 112(5)
H4 N2 H5 . . 108(6)
H4 N2 H6 . . 119(5)
H5 N2 H6 . . 103(5)
H4 N2 H7 . . 117(6)
H5 N2 H7 . . 107(5)
H6 N2 H7 . . 103(5)

loop_
_geom_bond_atom_site_label_1
_geom_bond_atom_site_label_2
_geom_bond_site_symmetry_2
_geom_bond_distance
_geom_bond_publ_flag
V1 O4 . 1.601(3) y
V1 O3 . 1.972(3) y
V1 O1 . 1.986(3) y
V1 O2 . 1.991(3) y
V1 N1 . 2.148(4) ?
P1 O5 . 1.512(3) ?
P1 O1 . 1.529(3) ?
P1 O2 1_565 1.551(3) ?
P1 O3 2_656 1.565(3) ?
O2 P1 1_545 1.551(3) ?
O3 P1 2_646 1.565(3) ?
N1 H1 . 0.74(8) ?
N1 H2 . 0.87(7) ?
N1 H3 . 0.78(5) ?
N2 H4 . 0.87(8) ?
N2 H5 . 0.85(6) ?
N2 H6 . 0.94(7) ?
N2 H7 . 0.89(6) ?

loop_
_geom_hbond_atom_site_label_D
_geom_hbond_atom_site_label_H
_geom_hbond_atom_site_label_A
_geom_hbond_site_symmetry_A
_geom_hbond_distance_DH
_geom_hbond_distance_HA
_geom_hbond_distance_DA
_geom_hbond_angle_DHA
N1 H1 O5 1_445 0.74(8) 2.41(8) 3.107(5) 157(8)
N1 H2 O3 1_545 0.87(7) 2.23(7) 3.090(5) 168(5)
N2 H4 O5 2_637 0.87(8) 1.99(8) 2.836(5) 164(7)
N2 H5 O5 1_445 0.85(6) 2.07(6) 2.910(4) 172(5)
N2 H6 O5 2_647 0.94(7) 2.08(7) 3.016(5) 171(6)
N2 H7 O2 . 0.89(6) 1.92(6) 2.792(5) 167(5)
